data_2002033
loop_
_publ_author_name
'Caira, M. R.'
'Nassimbeni, L. R.'
'Stephen, A. M.'
'Van Schalkwyk, T. G. D.'

_publ_section_title
;
 Geometry of the iminium moiety. III. Structures of a chiral form of
 bis[4,5-dihydro-3,5,5-trimethyl-1-(3'-methylcyclopentylidene)pyrazolium]
 hexachlorostannate and the racemate
;
_journal_issue 1
_journal_name_full 'Acta Crystallographica Section C'
_journal_page_first 22
_journal_page_last 26
_journal_paper_doi 10.1107/S0108270192005158
_journal_volume 49
_journal_year 1993
_chemical_formula_moiety 'C24 H42 N4,Cl6 Sn1'
_chemical_formula_sum 'C24 H42 Cl6 N4 Sn'
_chemical_formula_weight 718.0
_space_group_IT_number 14
_space_group_name_Hall '-P 2yn'
_space_group_name_H-M_alt 'P 1 21/n 1'
_symmetry_cell_setting monoclinic
_symmetry_space_group_name_H-M 'P 1 21/n 1'
_cell_angle_alpha 90
_cell_angle_beta 102.05(2)
_cell_angle_gamma 90
_cell_formula_units_Z 2
_cell_length_a 10.002(2)
_cell_length_b 10.6390(10)
_cell_length_c 15.616(4)
_cell_volume 1625.1(6)
_diffrn_radiation_type Mo
_diffrn_radiation_wavelength 0.71069
_exptl_absorpt_coefficient_mu 1.31
_exptl_crystal_density_diffrn 1.467
_exptl_crystal_density_meas 1.460(10)
_exptl_crystal_F_000 732
_cod_data_source_file ge0308.cif
_cod_data_source_block ge0308_structure_1_of_2
_cod_original_cell_volume 1625.1(2)
_cod_original_sg_symbol_H-M 'P 21/n'
_cod_original_formula_sum 'C24 H42 Cl6 N4 Sn1'
_cod_database_code 2002033

loop_
_space_group_symop_id
_space_group_symop_operation_xyz
1 x,y,z
2 -x+1/2,y+1/2,-z+1/2
3 -x,-y,-z
4 x+1/2,-y+1/2,z+1/2

loop_
_atom_site_label
_atom_site_fract_x
_atom_site_fract_y
_atom_site_fract_z
_atom_site_U_iso_or_equiv
Sn(1) 0 0 0 .0380(10)
Cl(1) .23270(10) .03200(10) .08130(10) .0590(10)
Cl(2) -.08510(10) .13450(10) .10280(10) .0680(10)
Cl(3) -.02360(10) -.18380(10) .08830(10) .0630(10)
N(1) .5000(3) -.1089(3) .2241(2) .0450(10)
N(2) .4822(4) -.2090(3) .1636(2) .0580(10)
C(3) .5647(6) -.1902(5) .1134(3) .070(2)
C(4) .6432(7) -.0739(6) .1287(5) .103(3)
C(5) .6205(5) -.0261(4) .2158(3) .057(2)
C(6) .5728(10) -.2789(7) .0409(4) .114(4)
C(7) .5826(6) .1119(5) .2088(4) .078(2)
C(8) .7370(6) -.0517(9) .2900(5) .112(4)
C(9) .4142(4) -.0993(4) .2755(3) .450(10)
C(10) .2971(4) -.1852(4) .2724(3) .53(2)
C(11) .2189(6) -.1279(6) .3351(4) .78(2)
C(12) .3162(7) -.0507(7) .3957(4) .89(3)
C(13) .4160(6) -.0016(4) .3438(3) .63(2)
C(14) .2592(9) .0484(8) .4453(5) .117(4)

loop_
_geom_angle_atom_site_label_1
_geom_angle_atom_site_label_2
_geom_angle_atom_site_label_3
_geom_angle
Cl(2) Sn(1) Cl(3) 90.60(10)
Cl(1) Sn(1) Cl(3) 90.70(10)
Cl(1) Sn(1) Cl(2) 90.10(10)
C(5) N(1) C(9) 130.3(4)
N(2) N(1) C(9) 117.8(3)
N(2) N(1) C(5) 111.8(3)
N(1) N(2) C(3) 106.7(4)
N(2) C(3) C(6) 121.1(5)
N(2) C(3) C(4) 115.5(5)
C(4) C(3) C(6) 123.3(6)
C(3) C(4) C(5) 104.8(5)
N(1) C(5) C(4) 98.8(4)
C(4) C(5) C(8) 113.5(5)
C(4) C(5) C(7) 110.1(4)
N(1) C(5) C(8) 109.5(4)
N(1) C(5) C(7) 112.2(4)
C(7) C(5) C(8) 112.2(5)
N(1) C(9) C(13) 126.1(4)
N(1) C(9) C(1O) 123.6(4)
C(1O) C(9) C(13) 110.3(4)
C(9) C(1O) C(11) 104.1(4)
C(1O) C(11) C(12) 106.4(5)
C(11) C(12) C(14) 117.3(6)
C(11) C(12) C(13) 105.9(5)
C(13) C(12) C(14) 113.8(6)
C(9) C(13) C(12) 103.5(4)

loop_
_geom_bond_atom_site_label_1
_geom_bond_atom_site_label_2
_geom_bond_distance
Sn(1) Cl(1) 2.4310(10)
Sn(1) Cl(2) 2.4340(10)
Sn(1) Cl(3) 2.4320(10)
N(1) N(2) 1.410(4)
N(1) C(5) 1.520(6)
N(1) C(9) 1.296(6)
N(2) C(3) 1.267(7)
C(3) C(4) 1.458(9)
C(3) C(6) 1.489(9)
C(4) C(5) 1.513(9)
C(5) C(7) 1.515(7)
C(5) C(8) 1.487(8)
C(9) C(10) 1.478(6)
C(9) C(13) 1.487(6)
C(10) C(11) 1.504(8)
C(11) C(12) 1.460(9)
C(12) C(13) 1.505(9)
C(12) C(14) 1.491(12)
